data_2240734
loop_
_publ_author_name
'Prabhuswamy, M.'
'Madan Kumar, S.'
'Swaroop, T. R.'
'Rangappa, K. S.'
'Lokanath, N. K.'

_publ_section_title
;
 6,7-Dimethoxy-2,4-diphenylquinoline
;
_journal_coeditor_code TK5285
_journal_issue 2
_journal_name_full 'Acta Crystallographica Section E'
_journal_page_first o165
_journal_paper_doi 10.1107/S1600536814000725
_journal_volume 70
_journal_year 2014
_chemical_formula_iupac 'C23 H19 N O2'
_chemical_formula_moiety 'C23 H19 N O2'
_chemical_formula_sum 'C23 H19 N O2'
_chemical_formula_weight 341.39
_chemical_name_systematic
;
6,7-Dimethoxy-2,4-diphenylquinoline
;
_space_group_IT_number 2
_symmetry_cell_setting triclinic
_symmetry_space_group_name_Hall '-P 1'
_symmetry_space_group_name_H-M 'P -1'
_atom_sites_solution_hydrogens geom
_atom_sites_solution_primary direct
_atom_sites_solution_secondary difmap
_cell_angle_alpha 85.6780(10)
_cell_angle_beta 79.3970(10)
_cell_angle_gamma 80.1340(10)
_cell_formula_units_Z 4
_cell_length_a 8.7092(3)
_cell_length_b 10.5639(3)
_cell_length_c 20.3400(7)
_cell_measurement_reflns_used 5877
_cell_measurement_temperature 296
_cell_measurement_theta_max 64.6
_cell_measurement_theta_min 2.2
_cell_volume 1810.33(10)
_computing_cell_refinement 'SAINT-<i>Plus</i> (Bruker, 2013)'
_computing_data_collection 'APEX2 (Bruker, 2013)'
_computing_data_reduction 'SAINT-<i>Plus</i> (Bruker, 2013)'
_computing_molecular_graphics 'Mercury (Macrae <i>et al.</i>, 2006)'
_computing_publication_material 'PLATON (Spek, 2009)'
_computing_structure_refinement 'SHELXL97 (Sheldrick, 2008)'
_computing_structure_solution 'SHELXS97 (Sheldrick, 2008)'
_diffrn_ambient_temperature 296
_diffrn_detector_area_resol_mean 10.7
_diffrn_measured_fraction_theta_full 0.961
_diffrn_measured_fraction_theta_max 0.961
_diffrn_measurement_device_type 'Bruker X8 Proteum'
_diffrn_measurement_method '\f and \w scans'
_diffrn_radiation_monochromator 'Helios multilayer optics'
_diffrn_radiation_source 'Bruker MicroStar microfocus rotating anode'
_diffrn_radiation_type CuK\a
_diffrn_radiation_wavelength 1.54178
_diffrn_reflns_av_R_equivalents 0.0405
_diffrn_reflns_av_sigmaI/netI 0.0374
_diffrn_reflns_limit_h_max 9
_diffrn_reflns_limit_h_min -10
_diffrn_reflns_limit_k_max 11
_diffrn_reflns_limit_k_min -12
_diffrn_reflns_limit_l_max 23
_diffrn_reflns_limit_l_min -23
_diffrn_reflns_number 21904
_diffrn_reflns_reduction_process
;
;
_diffrn_reflns_theta_full 64.63
_diffrn_reflns_theta_max 64.63
_diffrn_reflns_theta_min 2.21
_diffrn_standards_number 0
_exptl_absorpt_coefficient_mu 0.632
_exptl_absorpt_correction_T_max 0.917
_exptl_absorpt_correction_T_min 0.868
_exptl_absorpt_correction_type multi-scan
_exptl_absorpt_process_details '(SAINT-Plus; Bruker, 2013)'
_exptl_crystal_colour yellow
_exptl_crystal_density_diffrn 1.253
_exptl_crystal_density_method 'Not Measured'
_exptl_crystal_description block
_exptl_crystal_F_000 720
_exptl_crystal_size_max 0.230
_exptl_crystal_size_mid 0.210
_exptl_crystal_size_min 0.140
_refine_diff_density_max 0.130
_refine_diff_density_min -0.145
_refine_ls_extinction_coef 0.0037(4)
_refine_ls_extinction_expression FC^*^=KFC[1+0.001XFC^2^\L^3^/SIN(2\Q)]^-1/4^
_refine_ls_extinction_method 'SHELXL97 (Sheldrick, 2008)'
_refine_ls_goodness_of_fit_ref 1.040
_refine_ls_hydrogen_treatment constr
_refine_ls_matrix_type full
_refine_ls_number_parameters 474
_refine_ls_number_reflns 5877
_refine_ls_number_restraints 0
_refine_ls_restrained_S_all 1.040
_refine_ls_R_factor_all 0.0459
_refine_ls_R_factor_gt 0.0410
_refine_ls_shift/su_max 0.000
_refine_ls_shift/su_mean 0.000
_refine_ls_structure_factor_coef Fsqd
_refine_ls_weighting_details 'calc w=1/[\s^2^(Fo^2^)+(0.0647P)^2^+0.2622P] where P=(Fo^2^+2Fc^2^)/3'
_refine_ls_weighting_scheme calc
_refine_ls_wR_factor_gt 0.1158
_refine_ls_wR_factor_ref 0.1202
_reflns_number_gt 5181
_reflns_number_total 5877
_reflns_threshold_expression I>2\s(I)
_cod_data_source_file tk5285sup1.cif
_cod_data_source_block I
_cod_database_code 2240734

loop_
_symmetry_equiv_pos_site_id
_symmetry_equiv_pos_as_xyz
1 x,y,z
2 -x,-y,-z

loop_
_atom_site_aniso_label
_atom_site_aniso_U_11
_atom_site_aniso_U_22
_atom_site_aniso_U_33
_atom_site_aniso_U_12
_atom_site_aniso_U_13
_atom_site_aniso_U_23
O17A 0.0577(6) 0.0581(6) 0.0594(6) -0.0022(5) 0.0021(5) -0.0115(5)
O19A 0.0754(7) 0.0645(7) 0.0415(5) -0.0149(5) 0.0056(5) -0.0036(5)
N10A 0.0557(7) 0.0386(6) 0.0404(6) -0.0073(5) -0.0070(5) 0.0002(4)
C1A 0.0562(9) 0.0581(10) 0.0674(10) -0.0009(7) -0.0050(7) 0.0245(8)
C2A 0.0771(11) 0.0421(8) 0.0718(11) -0.0082(7) -0.0086(9) 0.0095(7)
C3A 0.0727(10) 0.0434(8) 0.0538(8) -0.0091(7) -0.0143(7) 0.0038(6)
C4A 0.0474(7) 0.0417(7) 0.0419(7) -0.0046(6) -0.0048(6) 0.0043(5)
C5A 0.0597(9) 0.0545(8) 0.0499(8) -0.0100(7) -0.0139(7) 0.0040(6)
C6A 0.0616(10) 0.0744(11) 0.0506(8) -0.0070(8) -0.0156(7) 0.0165(7)
C7A 0.0515(8) 0.0382(7) 0.0410(7) -0.0103(6) -0.0097(6) 0.0015(5)
C8A 0.0493(7) 0.0375(7) 0.0402(7) -0.0112(6) -0.0086(6) 0.0001(5)
C9A 0.0500(7) 0.0379(7) 0.0406(7) -0.0100(6) -0.0076(6) -0.0011(5)
C11A 0.0506(8) 0.0384(7) 0.0413(7) -0.0088(6) -0.0081(6) -0.0013(5)
C12A 0.0547(8) 0.0417(7) 0.0376(6) -0.0089(6) -0.0055(6) 0.0015(5)
C13A 0.0511(8) 0.0413(7) 0.0468(7) -0.0079(6) -0.0092(6) -0.0008(6)
C14A 0.0477(7) 0.0456(7) 0.0486(7) -0.0104(6) -0.0044(6) -0.0088(6)
C15A 0.0546(8) 0.0507(8) 0.0406(7) -0.0182(6) -0.0011(6) -0.0051(6)
C16A 0.0594(8) 0.0427(7) 0.0400(7) -0.0134(6) -0.0066(6) 0.0020(5)
C18A 0.0694(11) 0.0617(10) 0.0766(11) 0.0099(8) -0.0084(9) -0.0116(8)
C20A 0.0955(14) 0.0883(13) 0.0417(8) -0.0177(11) -0.0042(8) 0.0056(8)
C21A 0.0546(8) 0.0430(7) 0.0423(7) -0.0059(6) -0.0108(6) -0.0028(5)
C22A 0.0830(12) 0.0456(8) 0.0630(10) 0.0028(8) 0.0065(8) 0.0058(7)
C23A 0.1048(15) 0.0467(9) 0.0766(12) 0.0104(9) -0.0001(11) 0.0018(8)
C24A 0.0804(12) 0.0610(11) 0.0758(11) 0.0148(9) -0.0112(10) -0.0211(9)
C25A 0.0626(10) 0.0716(11) 0.0658(10) -0.0066(8) 0.0015(8) -0.0237(8)
C26A 0.0613(9) 0.0506(8) 0.0528(8) -0.0126(7) -0.0052(7) -0.0098(6)
O17B 0.0852(8) 0.0573(7) 0.0588(6) -0.0059(6) -0.0026(6) 0.0086(5)
O19B 0.0722(7) 0.0734(7) 0.0400(5) -0.0069(6) 0.0010(5) 0.0085(5)
N10B 0.0612(7) 0.0534(7) 0.0430(6) -0.0122(6) -0.0058(5) -0.0045(5)
C1B 0.0676(10) 0.0576(9) 0.0588(9) -0.0155(8) 0.0063(8) -0.0137(7)
C2B 0.0567(10) 0.0757(11) 0.0703(11) -0.0029(8) -0.0103(8) -0.0054(8)
C3B 0.0589(9) 0.0794(11) 0.0476(8) -0.0146(8) -0.0115(7) -0.0086(7)
C4B 0.0525(8) 0.0540(8) 0.0411(7) -0.0192(7) -0.0023(6) -0.0062(6)
C5B 0.0585(9) 0.0564(8) 0.0411(7) -0.0144(7) -0.0059(6) -0.0019(6)
C6B 0.0735(10) 0.0595(9) 0.0413(7) -0.0213(8) -0.0021(7) -0.0082(6)
C7B 0.0544(8) 0.0577(9) 0.0408(7) -0.0171(7) -0.0040(6) -0.0086(6)
C8B 0.0535(8) 0.0546(8) 0.0385(7) -0.0145(6) -0.0068(6) -0.0068(6)
C9B 0.0553(8) 0.0548(8) 0.0389(7) -0.0145(7) -0.0078(6) -0.0048(6)
C11B 0.0587(9) 0.0566(8) 0.0432(7) -0.0179(7) -0.0060(6) -0.0040(6)
C12B 0.0649(9) 0.0583(9) 0.0433(7) -0.0207(7) 0.0007(7) -0.0049(6)
C13B 0.0588(9) 0.0538(8) 0.0437(7) -0.0102(7) -0.0060(6) -0.0078(6)
C14B 0.0603(9) 0.0550(8) 0.0439(7) -0.0113(7) -0.0110(6) 0.0023(6)
C15B 0.0543(8) 0.0646(9) 0.0345(7) -0.0120(7) -0.0074(6) 0.0015(6)
C16B 0.0572(9) 0.0587(9) 0.0372(7) -0.0086(7) -0.0052(6) -0.0059(6)
C18B 0.0986(14) 0.0578(10) 0.0701(11) -0.0016(9) -0.0152(10) 0.0032(8)
C20B 0.0663(10) 0.0897(12) 0.0443(8) 0.0012(9) 0.0026(7) 0.0036(8)
C21B 0.0635(9) 0.0556(8) 0.0450(7) -0.0174(7) -0.0118(7) -0.0025(6)
C22B 0.0667(10) 0.0640(10) 0.0600(9) -0.0118(8) -0.0119(8) 0.0023(7)
C23B 0.0835(13) 0.0639(11) 0.0776(12) -0.0013(9) -0.0231(10) 0.0030(9)
C24B 0.1077(16) 0.0585(10) 0.0750(12) -0.0177(11) -0.0284(11) 0.0099(9)
C25B 0.0996(15) 0.0705(12) 0.0712(11) -0.0360(11) -0.0132(10) 0.0125(9)
C26B 0.0750(11) 0.0630(10) 0.0634(10) -0.0205(9) -0.0031(8) -0.0001(8)

loop_
_atom_site_type_symbol
_atom_site_label
_atom_site_fract_x
_atom_site_fract_y
_atom_site_fract_z
_atom_site_U_iso_or_equiv
_atom_site_thermal_displace_type
_atom_site_calc_flag
_atom_site_refinement_flags
_atom_site_occupancy
O O17A -0.05130(13) 0.68563(10) 0.59999(5) 0.0604(3) Uani . . 1.000
O O19A 0.05651(14) 0.49729(10) 0.67519(5) 0.0620(4) Uani . . 1.000
N N10A 0.42927(14) 0.31063(10) 0.49004(5) 0.0452(4) Uani . . 1.000
C C1A 0.27076(19) 0.86258(16) 0.27831(9) 0.0637(6) Uani . . 1.000
C C2A 0.3218(2) 0.87201(15) 0.33749(9) 0.0650(6) Uani . . 1.000
C C3A 0.3444(2) 0.76504(14) 0.38049(8) 0.0566(5) Uani . . 1.000
C C4A 0.31857(16) 0.64666(13) 0.36342(6) 0.0447(4) Uani . . 1.000
C C5A 0.26951(18) 0.63793(15) 0.30320(7) 0.0544(5) Uani . . 1.000
C C6A 0.2447(2) 0.74626(17) 0.26104(8) 0.0629(6) Uani . . 1.000
C C7A 0.35107(16) 0.52976(12) 0.40763(6) 0.0432(4) Uani . . 1.000
C C8A 0.26898(16) 0.52108(12) 0.47472(6) 0.0418(4) Uani . . 1.000
C C9A 0.31638(16) 0.40926(12) 0.51407(6) 0.0426(4) Uani . . 1.000
C C11A 0.50062(16) 0.31963(12) 0.42656(6) 0.0433(4) Uani . . 1.000
C C12A 0.46396(17) 0.42894(12) 0.38462(6) 0.0450(4) Uani . . 1.000
C C13A 0.14306(17) 0.61463(13) 0.50322(7) 0.0463(4) Uani . . 1.000
C C14A 0.07132(17) 0.60191(13) 0.56843(7) 0.0471(4) Uani . . 1.000
C C15A 0.12742(17) 0.49384(14) 0.60936(7) 0.0482(4) Uani . . 1.000
C C16A 0.24375(17) 0.39985(13) 0.58243(7) 0.0472(4) Uani . . 1.000
C C18A -0.1033(2) 0.79914(17) 0.56278(10) 0.0718(6) Uani . . 1.000
C C20A 0.1173(3) 0.39846(19) 0.71948(8) 0.0763(7) Uani . . 1.000
C C21A 0.62097(17) 0.20846(13) 0.40190(7) 0.0465(4) Uani . . 1.000
C C22A 0.6062(2) 0.08659(15) 0.42997(9) 0.0683(6) Uani . . 1.000
C C23A 0.7163(3) -0.01903(17) 0.40975(10) 0.0810(7) Uani . . 1.000
C C24A 0.8455(2) -0.00526(18) 0.36108(10) 0.0749(7) Uani . . 1.000
C C25A 0.8608(2) 0.11475(17) 0.33214(9) 0.0677(6) Uani . . 1.000
C C26A 0.74891(19) 0.22035(15) 0.35167(7) 0.0547(5) Uani . . 1.000
O O17B 0.76986(15) 1.31226(11) -0.07274(6) 0.0696(4) Uani . . 1.000
O O19B 0.95184(14) 1.13055(11) -0.13693(5) 0.0644(4) Uani . . 1.000
N N10B 0.79196(15) 0.81305(12) 0.02976(6) 0.0525(4) Uani . . 1.000
C C1B 0.2756(2) 1.26810(16) 0.24162(8) 0.0623(5) Uani . . 1.000
C C2B 0.2546(2) 1.26622(18) 0.17618(9) 0.0685(6) Uani . . 1.000
C C3B 0.35796(19) 1.18455(17) 0.13196(8) 0.0610(5) Uani . . 1.000
C C4B 0.48281(17) 1.10097(14) 0.15279(7) 0.0485(4) Uani . . 1.000
C C5B 0.50382(18) 1.10581(14) 0.21888(7) 0.0518(5) Uani . . 1.000
C C6B 0.4010(2) 1.18922(15) 0.26210(7) 0.0575(5) Uani . . 1.000
C C7B 0.58853(18) 1.00442(14) 0.10822(7) 0.0502(5) Uani . . 1.000
C C8B 0.67728(17) 1.03974(14) 0.04528(7) 0.0481(4) Uani . . 1.000
C C9B 0.77830(17) 0.93921(14) 0.00888(7) 0.0489(4) Uani . . 1.000
C C11B 0.70799(18) 0.78223(14) 0.08849(7) 0.0521(5) Uani . . 1.000
C C12B 0.60666(19) 0.87656(15) 0.12840(7) 0.0554(5) Uani . . 1.000
C C13B 0.67477(18) 1.16778(15) 0.01843(7) 0.0521(5) Uani . . 1.000
C C14B 0.76529(18) 1.19406(14) -0.04178(7) 0.0528(5) Uani . . 1.000
C C15B 0.86679(18) 1.09210(15) -0.07799(6) 0.0511(5) Uani . . 1.000
C C16B 0.87288(18) 0.96897(15) -0.05314(7) 0.0513(5) Uani . . 1.000
C C18B 0.6658(3) 1.41683(17) -0.04165(10) 0.0771(7) Uani . . 1.000
C C20B 1.0476(2) 1.03192(19) -0.17638(8) 0.0703(6) Uani . . 1.000
C C21B 0.72866(19) 0.64325(15) 0.10957(7) 0.0535(5) Uani . . 1.000
C C22B 0.8667(2) 0.56210(16) 0.08426(8) 0.0636(6) Uani . . 1.000
C C23B 0.8868(3) 0.43197(18) 0.10154(10) 0.0754(7) Uani . . 1.000
C C24B 0.7698(3) 0.38066(19) 0.14503(10) 0.0789(7) Uani . . 1.000
C C25B 0.6340(3) 0.45959(19) 0.17076(10) 0.0788(7) Uani . . 1.000
C C26B 0.6125(2) 0.58966(17) 0.15338(9) 0.0673(6) Uani . . 1.000
H H1A 0.25400 0.93510 0.25000 0.0760 Uiso calc R 1.000
H H2A 0.34120 0.95080 0.34880 0.0780 Uiso calc R 1.000
H H3A 0.37710 0.77260 0.42090 0.0680 Uiso calc R 1.000
H H5A 0.25310 0.55900 0.29090 0.0650 Uiso calc R 1.000
H H6A 0.21020 0.73980 0.22100 0.0760 Uiso calc R 1.000
H H12A 0.51740 0.43250 0.34070 0.0540 Uiso calc R 1.000
H H13A 0.10840 0.68620 0.47710 0.0560 Uiso calc R 1.000
H H16A 0.27630 0.32840 0.60910 0.0570 Uiso calc R 1.000
H H18A -0.01720 0.84660 0.54900 0.1080 Uiso calc R 1.000
H H18B -0.18870 0.85120 0.59020 0.1080 Uiso calc R 1.000
H H18C -0.13900 0.77630 0.52400 0.1080 Uiso calc R 1.000
H H20A 0.10070 0.31670 0.70690 0.1140 Uiso calc R 1.000
H H20B 0.06370 0.41390 0.76450 0.1140 Uiso calc R 1.000
H H20C 0.22860 0.39810 0.71690 0.1140 Uiso calc R 1.000
H H22A 0.51990 0.07600 0.46320 0.0820 Uiso calc R 1.000
H H23A 0.70330 -0.10000 0.42900 0.0970 Uiso calc R 1.000
H H24A 0.92140 -0.07620 0.34790 0.0900 Uiso calc R 1.000
H H25A 0.94750 0.12490 0.29900 0.0810 Uiso calc R 1.000
H H26A 0.75970 0.30050 0.33080 0.0660 Uiso calc R 1.000
H H1B 0.20540 1.32230 0.27140 0.0750 Uiso calc R 1.000
H H2B 0.17030 1.32030 0.16160 0.0820 Uiso calc R 1.000
H H3B 0.34350 1.18570 0.08770 0.0730 Uiso calc R 1.000
H H5B 0.58790 1.05230 0.23400 0.0620 Uiso calc R 1.000
H H6B 0.41740 1.19170 0.30590 0.0690 Uiso calc R 1.000
H H12B 0.55070 0.85160 0.16940 0.0660 Uiso calc R 1.000
H H13B 0.61050 1.23490 0.04220 0.0620 Uiso calc R 1.000
H H16B 0.93980 0.90330 -0.07700 0.0620 Uiso calc R 1.000
H H18D 0.55880 1.40100 -0.03650 0.1160 Uiso calc R 1.000
H H18E 0.67680 1.49410 -0.06890 0.1160 Uiso calc R 1.000
H H18F 0.69090 1.42650 0.00150 0.1160 Uiso calc R 1.000
H H20D 1.12500 0.98500 -0.15180 0.1060 Uiso calc R 1.000
H H20E 1.10030 1.06940 -0.21690 0.1060 Uiso calc R 1.000
H H20F 0.98250 0.97450 -0.18720 0.1060 Uiso calc R 1.000
H H22B 0.94680 0.59590 0.05520 0.0760 Uiso calc R 1.000
H H23B 0.97950 0.37890 0.08380 0.0910 Uiso calc R 1.000
H H24B 0.78310 0.29320 0.15680 0.0950 Uiso calc R 1.000
H H25B 0.55510 0.42540 0.20030 0.0950 Uiso calc R 1.000
H H26B 0.51920 0.64180 0.17120 0.0810 Uiso calc R 1.000

loop_
_atom_type_symbol
_atom_type_description
_atom_type_scat_dispersion_real
_atom_type_scat_dispersion_imag
_atom_type_scat_source
O O 0.0492 0.0322 'International Tables Vol C Tables 4.2.6.8 and 6.1.1.4'
N N 0.0311 0.0180 'International Tables Vol C Tables 4.2.6.8 and 6.1.1.4'
H H 0.0000 0.0000 'International Tables Vol C Tables 4.2.6.8 and 6.1.1.4'
C C 0.0181 0.0091 'International Tables Vol C Tables 4.2.6.8 and 6.1.1.4'

loop_
_geom_angle_atom_site_label_1
_geom_angle_atom_site_label_2
_geom_angle_atom_site_label_3
_geom_angle
_geom_angle_publ_flag
C14A O17A C18A 116.90(12) no
C15A O19A C20A 116.88(13) no
C14B O17B C18B 117.15(13) no
C15B O19B C20B 116.43(13) no
C9A N10A C11A 118.34(11) no
C9B N10B C11B 118.14(13) no
C2A C1A C6A 119.87(16) no
C1A C2A C3A 120.45(15) no
C2A C3A C4A 120.13(15) no
C3A C4A C5A 118.89(13) no
C3A C4A C7A 120.44(12) no
C5A C4A C7A 120.59(12) no
C4A C5A C6A 120.44(14) no
C1A C6A C5A 120.20(15) no
C4A C7A C8A 121.38(11) no
C4A C7A C12A 120.15(11) no
C8A C7A C12A 118.46(11) no
C7A C8A C9A 116.90(12) no
C9A C8A C13A 119.02(11) no
C7A C8A C13A 124.07(12) no
N10A C9A C8A 123.41(11) no
C8A C9A C16A 118.80(12) no
N10A C9A C16A 117.79(11) no
N10A C11A C21A 116.59(11) no
N10A C11A C12A 121.88(12) no
C12A C11A C21A 121.53(11) no
C7A C12A C11A 120.95(11) no
C8A C13A C14A 121.20(13) no
C13A C14A C15A 119.55(13) no
O17A C14A C13A 125.51(13) no
O17A C14A C15A 114.93(12) no
O19A C15A C14A 114.37(12) no
O19A C15A C16A 125.30(13) no
C14A C15A C16A 120.32(13) no
C9A C16A C15A 120.86(13) no
C22A C21A C26A 117.74(14) no
C11A C21A C22A 119.28(13) no
C11A C21A C26A 122.99(13) no
C21A C22A C23A 121.45(17) no
C22A C23A C24A 120.20(17) no
C23A C24A C25A 119.05(17) no
C24A C25A C26A 120.71(16) no
C21A C26A C25A 120.82(14) no
C2A C1A H1A 120.00 no
C6A C1A H1A 120.00 no
C3A C2A H2A 120.00 no
C1A C2A H2A 120.00 no
C2A C3A H3A 120.00 no
C4A C3A H3A 120.00 no
C4A C5A H5A 120.00 no
C6A C5A H5A 120.00 no
C1A C6A H6A 120.00 no
C5A C6A H6A 120.00 no
C7A C12A H12A 120.00 no
C11A C12A H12A 120.00 no
C8A C13A H13A 119.00 no
C14A C13A H13A 119.00 no
C9A C16A H16A 120.00 no
C15A C16A H16A 120.00 no
H18A C18A H18B 109.00 no
H18A C18A H18C 110.00 no
H18B C18A H18C 109.00 no
O17A C18A H18C 109.00 no
O17A C18A H18A 109.00 no
O17A C18A H18B 109.00 no
O19A C20A H20A 109.00 no
H20A C20A H20C 109.00 no
H20B C20A H20C 109.00 no
O19A C20A H20B 110.00 no
O19A C20A H20C 109.00 no
H20A C20A H20B 109.00 no
C21A C22A H22A 119.00 no
C23A C22A H22A 119.00 no
C22A C23A H23A 120.00 no
C24A C23A H23A 120.00 no
C25A C24A H24A 120.00 no
C23A C24A H24A 120.00 no
C24A C25A H25A 120.00 no
C26A C25A H25A 120.00 no
C21A C26A H26A 120.00 no
C25A C26A H26A 120.00 no
C2B C1B C6B 119.05(15) no
C1B C2B C3B 120.60(16) no
C2B C3B C4B 120.85(15) no
C3B C4B C5B 117.72(14) no
C3B C4B C7B 122.35(13) no
C5B C4B C7B 119.88(13) no
C4B C5B C6B 120.68(14) no
C1B C6B C5B 121.06(14) no
C4B C7B C8B 122.49(13) no
C4B C7B C12B 119.72(13) no
C8B C7B C12B 117.77(13) no
C7B C8B C9B 116.93(13) no
C7B C8B C13B 124.48(13) no
C9B C8B C13B 118.55(13) no
N10B C9B C8B 123.93(13) no
N10B C9B C16B 116.62(13) no
C8B C9B C16B 119.45(13) no
N10B C11B C12B 121.56(13) no
N10B C11B C21B 116.13(13) no
C12B C11B C21B 122.31(13) no
C7B C12B C11B 121.65(13) no
C8B C13B C14B 121.01(14) no
O17B C14B C13B 125.99(14) no
O17B C14B C15B 114.04(13) no
C13B C14B C15B 119.97(13) no
O19B C15B C14B 114.45(13) no
O19B C15B C16B 125.29(14) no
C14B C15B C16B 120.26(13) no
C9B C16B C15B 120.74(14) no
C11B C21B C22B 119.95(14) no
C11B C21B C26B 122.21(15) no
C22B C21B C26B 117.83(15) no
C21B C22B C23B 121.05(17) no
C22B C23B C24B 120.2(2) no
C23B C24B C25B 119.37(19) no
C24B C25B C26B 120.8(2) no
C21B C26B C25B 120.75(18) no
C2B C1B H1B 121.00 no
C6B C1B H1B 120.00 no
C1B C2B H2B 120.00 no
C3B C2B H2B 120.00 no
C2B C3B H3B 120.00 no
C4B C3B H3B 120.00 no
C4B C5B H5B 120.00 no
C6B C5B H5B 120.00 no
C1B C6B H6B 119.00 no
C5B C6B H6B 120.00 no
C7B C12B H12B 119.00 no
C11B C12B H12B 119.00 no
C8B C13B H13B 119.00 no
C14B C13B H13B 120.00 no
C9B C16B H16B 120.00 no
C15B C16B H16B 120.00 no
O17B C18B H18D 109.00 no
O17B C18B H18E 109.00 no
O17B C18B H18F 110.00 no
H18D C18B H18E 109.00 no
H18D C18B H18F 110.00 no
H18E C18B H18F 109.00 no
O19B C20B H20D 110.00 no
O19B C20B H20E 109.00 no
O19B C20B H20F 110.00 no
H20D C20B H20E 109.00 no
H20D C20B H20F 109.00 no
H20E C20B H20F 109.00 no
C21B C22B H22B 119.00 no
C23B C22B H22B 120.00 no
C22B C23B H23B 120.00 no
C24B C23B H23B 120.00 no
C23B C24B H24B 120.00 no
C25B C24B H24B 120.00 no
C24B C25B H25B 120.00 no
C26B C25B H25B 120.00 no
C21B C26B H26B 120.00 no
C25B C26B H26B 120.00 no

loop_
_geom_bond_atom_site_label_1
_geom_bond_atom_site_label_2
_geom_bond_distance
_geom_bond_publ_flag
O17A C14A 1.3581(18) no
O17A C18A 1.421(2) no
O19A C15A 1.3678(17) no
O19A C20A 1.423(2) no
O17B C18B 1.412(2) no
O17B C14B 1.3589(19) no
O19B C20B 1.417(2) no
O19B C15B 1.3615(17) no
N10A C11A 1.3300(16) no
N10A C9A 1.3565(17) no
N10B C11B 1.3302(19) no
N10B C9B 1.3600(19) no
C1A C6A 1.369(2) no
C1A C2A 1.374(3) no
C2A C3A 1.385(2) no
C3A C4A 1.388(2) no
C4A C5A 1.3837(19) no
C4A C7A 1.4901(18) no
C5A C6A 1.388(2) no
C7A C8A 1.4235(17) no
C7A C12A 1.3664(19) no
C8A C13A 1.4129(19) no
C8A C9A 1.4207(18) no
C9A C16A 1.4214(19) no
C11A C12A 1.4101(18) no
C11A C21A 1.4842(19) no
C13A C14A 1.366(2) no
C14A C15A 1.432(2) no
C15A C16A 1.358(2) no
C21A C22A 1.385(2) no
C21A C26A 1.382(2) no
C22A C23A 1.375(3) no
C23A C24A 1.375(3) no
C24A C25A 1.374(3) no
C25A C26A 1.380(2) no
C1A H1A 0.9300 no
C2A H2A 0.9300 no
C3A H3A 0.9300 no
C5A H5A 0.9300 no
C6A H6A 0.9300 no
C12A H12A 0.9300 no
C13A H13A 0.9300 no
C16A H16A 0.9300 no
C18A H18C 0.9600 no
C18A H18B 0.9600 no
C18A H18A 0.9600 no
C20A H20A 0.9600 no
C20A H20B 0.9600 no
C20A H20C 0.9600 no
C22A H22A 0.9300 no
C23A H23A 0.9300 no
C24A H24A 0.9300 no
C25A H25A 0.9300 no
C26A H26A 0.9300 no
C1B C2B 1.379(2) no
C1B C6B 1.365(2) no
C2B C3B 1.384(2) no
C3B C4B 1.388(2) no
C4B C5B 1.395(2) no
C4B C7B 1.490(2) no
C5B C6B 1.381(2) no
C7B C8B 1.428(2) no
C7B C12B 1.373(2) no
C8B C9B 1.417(2) no
C8B C13B 1.418(2) no
C9B C16B 1.420(2) no
C11B C12B 1.410(2) no
C11B C21B 1.488(2) no
C13B C14B 1.366(2) no
C14B C15B 1.428(2) no
C15B C16B 1.356(2) no
C21B C22B 1.390(2) no
C21B C26B 1.388(2) no
C22B C23B 1.383(3) no
C23B C24B 1.378(3) no
C24B C25B 1.367(3) no
C25B C26B 1.382(3) no
C1B H1B 0.9300 no
C2B H2B 0.9300 no
C3B H3B 0.9300 no
C5B H5B 0.9300 no
C6B H6B 0.9300 no
C12B H12B 0.9300 no
C13B H13B 0.9300 no
C16B H16B 0.9300 no
C18B H18D 0.9600 no
C18B H18E 0.9600 no
C18B H18F 0.9600 no
C20B H20D 0.9600 no
C20B H20E 0.9600 no
C20B H20F 0.9600 no
C22B H22B 0.9300 no
C23B H23B 0.9300 no
C24B H24B 0.9300 no
C25B H25B 0.9300 no
C26B H26B 0.9300 no

loop_
_geom_contact_atom_site_label_1
_geom_contact_atom_site_label_2
_geom_contact_distance
_geom_contact_site_symmetry_2
_geom_contact_publ_flag
O17A O19A 2.5709(15) . no
O17A C25A 3.404(2) 2_666 no
O17A C26A 3.299(2) 2_666 no
O17B O19B 2.5446(16) . no
O19A O17A 2.5709(15) . no
O19A C5A 3.336(2) 2_566 no
O19B C6A 3.366(2) 2_675 no
O19B O17B 2.5446(16) . no
O17A H1B 2.7100 2_576 no
O17B H22B 2.8900 2_775 no
O19A H5A 2.8100 2_566 no
O19A H26A 2.8600 2_666 no
O19A H1B 2.8200 2_576 no
O19B H6A 2.5800 2_675 no
N10A H22A 2.5400 . no
N10A H23A 2.9400 2_656 no
N10A H3A 2.7000 2_666 no
N10A H18C 2.9000 2_566 no
N10B H22B 2.5200 . no
N10B H3B 2.8500 2_675 no
C1A C5B 3.550(2) . no
C3A C13A 3.252(2) . no
C3B C13B 3.244(2) . no
C3B C16B 3.455(2) 2_675 no
C5A O19A 3.336(2) 2_566 no
C5A C20A 3.571(3) 2_566 no
C5B C1A 3.550(2) . no
C6A O19B 3.366(2) 2_675 no
C9B C15B 3.580(2) 2_775 no
C12A C16A 3.548(2) 2_666 no
C13A C3A 3.252(2) . no
C13B C3B 3.244(2) . no
C14A C26A 3.320(2) 2_666 no
C15A C26A 3.563(2) 2_666 no
C15B C9B 3.580(2) 2_775 no
C16A C12A 3.548(2) 2_666 no
C16B C3B 3.455(2) 2_675 no
C16B C16B 3.533(2) 2_775 no
C18A C25A 3.531(3) 2_666 no
C18B C18B 3.348(3) 2_685 no
C20A C5A 3.571(3) 2_566 no
C20B C25A 3.530(2) 2_765 no
C25A C20B 3.530(2) 2_765 no
C25A O17A 3.404(2) 2_666 no
C25A C18A 3.531(3) 2_666 no
C26A O17A 3.299(2) 2_666 no
C26A C15A 3.563(2) 2_666 no
C26A C14A 3.320(2) 2_666 no
C1A H12B 2.9700 . no
C1A H24A 3.0900 1_465 no
C3A H13A 2.7600 . no
C3B H13B 2.6900 . no
C4A H13A 2.6800 . no
C4B H13B 2.7300 . no
C5A H12A 2.9500 . no
C5B H12B 2.8800 . no
C5B H1A 3.0100 . no
C6A H26B 2.8400 . no
C6B H2A 3.0300 . no
C7B H20D 2.8200 2_775 no
C8A H3A 3.0300 . no
C8B H3B 3.0500 . no
C8B H20D 2.9800 2_775 no
C9A H18C 2.9200 2_566 no
C9B H3B 2.8900 2_675 no
C12A H5A 2.9900 . no
C12A H26A 2.7700 . no
C12B H5B 2.9100 . no
C12B H20D 3.0800 2_775 no
C12B H26B 2.7500 . no
C13A H18A 2.7400 . no
C13A H18C 2.7200 . no
C13A H3A 3.0400 . no
C13B H18D 2.7400 . no
C13B H3B 2.9500 . no
C13B H18F 2.7500 . no
C14A H26A 3.0600 2_666 no
C15A H26A 2.9600 2_666 no
C16A H20A 2.7600 . no
C16A H20C 2.7100 . no
C16B H20F 2.7200 . no
C16B H20D 2.7100 . no
C16B H3B 2.9000 2_675 no
C18A H13A 2.5000 . no
C18B H18D 2.8400 2_685 no
C18B H13B 2.5200 . no
C20A H16A 2.5000 . no
C20B H16B 2.4800 . no
C20B H25A 3.0900 2_765 no
C21A H6B 2.9000 1_545 no
C22A H22A 2.8400 2_656 no
C22B H18F 3.0500 1_545 no
C23A H22A 3.0800 2_656 no
C23B H2B 2.9800 1_645 no
C23B H18F 2.9000 1_545 no
C24A H20E 2.9900 2_765 no
C25A H18A 3.0700 2_666 no
C25A H20E 3.0900 2_765 no
C26A H12A 2.7700 . no
C26B H12B 2.7600 . no
C26B H18D 3.0200 2_675 no
H1A C5B 3.0100 . no
H1B O19A 2.8200 2_576 no
H1B O17A 2.7100 2_576 no
H2A H18B 2.5500 2_576 no
H2A C6B 3.0300 . no
H2B C23B 2.9800 1_465 no
H2B H23B 2.4700 1_465 no
H3A C8A 3.0300 . no
H3A C13A 3.0400 . no
H3A N10A 2.7000 2_666 no
H3B C16B 2.9000 2_675 no
H3B C13B 2.9500 . no
H3B C8B 3.0500 . no
H3B C9B 2.8900 2_675 no
H3B H13B 2.4700 . no
H3B N10B 2.8500 2_675 no
H5A O19A 2.8100 2_566 no
H5A C12A 2.9900 . no
H5B C12B 2.9100 . no
H6A O19B 2.5800 2_675 no
H6B C21A 2.9000 1_565 no
H12A C26A 2.7700 . no
H12A H26A 2.3100 . no
H12A C5A 2.9500 . no
H12B C1A 2.9700 . no
H12B H26B 2.2800 . no
H12B C26B 2.7600 . no
H12B C5B 2.8800 . no
H13A C18A 2.5000 . no
H13A C4A 2.6800 . no
H13A C3A 2.7600 . no
H13A H18A 2.3100 . no
H13A H18C 2.2700 . no
H13B C18B 2.5200 . no
H13B C3B 2.6900 . no
H13B C4B 2.7300 . no
H13B H18D 2.3300 . no
H13B H18F 2.3000 . no
H13B H3B 2.4700 . no
H16A H23A 2.5600 2_656 no
H16A H20A 2.2800 . no
H16A H20C 2.3100 . no
H16A C20A 2.5000 . no
H16B H20F 2.2900 . no
H16B H20D 2.2400 . no
H16B C20B 2.4800 . no
H18A C25A 3.0700 2_666 no
H18A C13A 2.7400 . no
H18A H13A 2.3100 . no
H18B H2A 2.5500 2_576 no
H18C N10A 2.9000 2_566 no
H18C C13A 2.7200 . no
H18C H13A 2.2700 . no
H18C C9A 2.9200 2_566 no
H18D C13B 2.7400 . no
H18D H13B 2.3300 . no
H18D C18B 2.8400 2_685 no
H18D C26B 3.0200 2_675 no
H18F H13B 2.3000 . no
H18F C23B 2.9000 1_565 no
H18F C13B 2.7500 . no
H18F C22B 3.0500 1_565 no
H20A C16A 2.7600 . no
H20A H16A 2.2800 . no
H20C C16A 2.7100 . no
H20C H16A 2.3100 . no
H20D C16B 2.7100 . no
H20D C8B 2.9800 2_775 no
H20D C12B 3.0800 2_775 no
H20D C7B 2.8200 2_775 no
H20D H16B 2.2400 . no
H20E C25A 3.0900 2_765 no
H20E C24A 2.9900 2_765 no
H20F H25A 2.5100 2_765 no
H20F C16B 2.7200 . no
H20F H16B 2.2900 . no
H22A N10A 2.5400 . no
H22A C22A 2.8400 2_656 no
H22A C23A 3.0800 2_656 no
H22A H22A 2.1400 2_656 no
H22B N10B 2.5200 . no
H22B O17B 2.8900 2_775 no
H23A N10A 2.9400 2_656 no
H23A H16A 2.5600 2_656 no
H23B H2B 2.4700 1_645 no
H24A C1A 3.0900 1_645 no
H25A H20F 2.5100 2_765 no
H25A C20B 3.0900 2_765 no
H26A O19A 2.8600 2_666 no
H26A C14A 3.0600 2_666 no
H26A C15A 2.9600 2_666 no
H26A H12A 2.3100 . no
H26A C12A 2.7700 . no
H26B C6A 2.8400 . no
H26B C12B 2.7500 . no
H26B H12B 2.2800 . no

loop_
_geom_hbond_atom_site_label_D
_geom_hbond_atom_site_label_H
_geom_hbond_atom_site_label_A
_geom_hbond_site_symmetry_A
_geom_hbond_distance_DH
_geom_hbond_distance_HA
_geom_hbond_distance_DA
_geom_hbond_angle_DHA
_geom_hbond_publ_flag
C6A H6A O19B 2_675 0.93 2.58 3.366(2) 142 yes
C18B H18F Cg9 1_565 0.96 2.93 3.879(2) 169 yes
C20B H20D Cg6 2_775 0.96 2.93 3.59(18) 127 yes

loop_
_geom_torsion_atom_site_label_1
_geom_torsion_atom_site_label_2
_geom_torsion_atom_site_label_3
_geom_torsion_atom_site_label_4
_geom_torsion
_geom_torsion_publ_flag
C18A O17A C14A C13A -3.5(2) no
C18A O17A C14A C15A 175.50(13) no
C20A O19A C15A C14A -174.49(15) no
C20A O19A C15A C16A 4.3(2) no
C18B O17B C14B C15B 176.50(16) no
C18B O17B C14B C13B -3.5(2) no
C20B O19B C15B C14B -176.60(14) no
C20B O19B C15B C16B 3.4(2) no
C11A N10A C9A C8A 0.8(2) no
C11A N10A C9A C16A -178.51(13) no
C9A N10A C11A C21A -178.76(12) no
C9A N10A C11A C12A 1.1(2) no
C11B N10B C9B C16B 178.32(14) no
C9B N10B C11B C12B 0.3(2) no
C11B N10B C9B C8B -1.4(2) no
C9B N10B C11B C21B -179.18(14) no
C6A C1A C2A C3A -1.2(3) no
C2A C1A C6A C5A 0.1(3) no
C1A C2A C3A C4A 1.3(3) no
C2A C3A C4A C5A -0.3(2) no
C2A C3A C4A C7A 176.64(15) no
C3A C4A C5A C6A -0.8(2) no
C7A C4A C5A C6A -177.73(14) no
C3A C4A C7A C8A 61.2(2) no
C3A C4A C7A C12A -117.36(16) no
C5A C4A C7A C12A 59.5(2) no
C5A C4A C7A C8A -121.89(15) no
C4A C5A C6A C1A 0.9(3) no
C4A C7A C8A C9A -175.81(12) no
C4A C7A C8A C13A 5.6(2) no
C12A C7A C8A C13A -175.79(14) no
C4A C7A C12A C11A 177.53(13) no
C12A C7A C8A C9A 2.8(2) no
C8A C7A C12A C11A -1.1(2) no
C9A C8A C13A C14A 2.8(2) no
C7A C8A C9A N10A -2.8(2) no
C7A C8A C9A C16A 176.52(13) no
C13A C8A C9A N10A 175.91(13) no
C13A C8A C9A C16A -4.8(2) no
C7A C8A C13A C14A -178.60(14) no
C8A C9A C16A C15A 2.1(2) no
N10A C9A C16A C15A -178.55(14) no
C21A C11A C12A C7A 178.92(13) no
N10A C11A C21A C22A 29.0(2) no
N10A C11A C21A C26A -150.99(14) no
C12A C11A C21A C22A -150.90(15) no
C12A C11A C21A C26A 29.1(2) no
N10A C11A C12A C7A -1.0(2) no
C8A C13A C14A O17A -179.21(14) no
C8A C13A C14A C15A 1.8(2) no
O17A C14A C15A O19A -4.81(19) no
O17A C14A C15A C16A 176.33(13) no
C13A C14A C15A O19A 174.25(13) no
C13A C14A C15A C16A -4.6(2) no
O19A C15A C16A C9A -176.15(14) no
C14A C15A C16A C9A 2.6(2) no
C26A C21A C22A C23A 1.3(3) no
C11A C21A C26A C25A 177.63(15) no
C22A C21A C26A C25A -2.4(2) no
C11A C21A C22A C23A -178.70(17) no
C21A C22A C23A C24A 0.6(3) no
C22A C23A C24A C25A -1.4(3) no
C23A C24A C25A C26A 0.3(3) no
C24A C25A C26A C21A 1.6(3) no
C6B C1B C2B C3B 0.7(3) no
C2B C1B C6B C5B -1.7(3) no
C1B C2B C3B C4B 1.4(3) no
C2B C3B C4B C5B -2.4(2) no
C2B C3B C4B C7B 174.95(16) no
C3B C4B C5B C6B 1.5(2) no
C7B C4B C5B C6B -175.99(14) no
C3B C4B C7B C8B 58.1(2) no
C3B C4B C7B C12B -123.98(17) no
C5B C4B C7B C8B -124.63(16) no
C5B C4B C7B C12B 53.3(2) no
C4B C5B C6B C1B 0.6(2) no
C4B C7B C8B C9B 177.54(14) no
C4B C7B C8B C13B -0.2(2) no
C12B C7B C8B C9B -0.5(2) no
C12B C7B C8B C13B -178.20(15) no
C4B C7B C12B C11B -178.65(15) no
C8B C7B C12B C11B -0.6(2) no
C7B C8B C9B N10B 1.5(2) no
C7B C8B C9B C16B -178.21(14) no
C13B C8B C9B N10B 179.40(14) no
C13B C8B C9B C16B -0.3(2) no
C7B C8B C13B C14B 178.89(15) no
C9B C8B C13B C14B 1.2(2) no
N10B C9B C16B C15B 179.84(14) no
C8B C9B C16B C15B -0.4(2) no
N10B C11B C12B C7B 0.7(2) no
C21B C11B C12B C7B -179.86(15) no
N10B C11B C21B C22B 24.1(2) no
N10B C11B C21B C26B -154.66(16) no
C12B C11B C21B C22B -155.30(16) no
C12B C11B C21B C26B 25.9(2) no
C8B C13B C14B O17B 178.65(15) no
C8B C13B C14B C15B -1.3(2) no
O17B C14B C15B O19B 0.6(2) no
O17B C14B C15B C16B -179.42(14) no
C13B C14B C15B O19B -179.47(14) no
C13B C14B C15B C16B 0.5(2) no
O19B C15B C16B C9B -179.68(14) no
C14B C15B C16B C9B 0.3(2) no
C11B C21B C22B C23B -178.09(17) no
C26B C21B C22B C23B 0.8(3) no
C11B C21B C26B C25B 178.51(17) no
C22B C21B C26B C25B -0.3(3) no
C21B C22B C23B C24B -0.7(3) no
C22B C23B C24B C25B 0.1(3) no
C23B C24B C25B C26B 0.4(3) no
C24B C25B C26B C21B -0.3(3) no

_cod_database_fobs_code 2240734
